data_7231797
loop_
_publ_author_name
'Heine, Miriam'
'Fink, Lothar'
'Schmidt, Martin U.'

_publ_section_title
;
 3-Cyanopyridine as a bridging and terminal ligand in coordination
 polymers
;
_journal_issue 46
_journal_name_full CrystEngComm
_journal_page_first 7556
_journal_paper_doi 10.1039/C8CE01568F
_journal_volume 20
_journal_year 2018
_chemical_formula_iupac 'C6 H4 Br2 Mn N2 '
_chemical_formula_moiety 'C6 H4 Br2 Mn N2 '
_chemical_formula_structural 'C6 H4 Br2 Mn N2 '
_chemical_formula_sum 'C6 H4 Br2 Mn N2'
_chemical_formula_weight 318.85
_chemical_name_common catena-dibromo-bis(3-cyanopyridine)manganat
_chemical_name_systematic
; 
catena-dibromo-(3-cyanopyridine)manganat
;
_space_group_IT_number 4
_space_group_name_Hall 'P 2c'
_space_group_name_H-M_alt 'P 1 1 21'
_symmetry_cell_setting monoclinic
_symmetry_space_group_name_Hall 'P 2c'
_symmetry_space_group_name_H-M 'P 1 1 21'
_cell_angle_alpha 90
_cell_angle_beta 90
_cell_angle_gamma 93.410(8)
_cell_formula_units_Z 2
_cell_length_a 3.8347(9)
_cell_length_b 7.2580(3)
_cell_length_c 16.5477(2)
_cell_measurement_temperature 298
_cell_volume 459.74(11)
_computing_cell_refinement 'DASH (David <i> et al.</i> , 2004)'
_computing_data_collection 'STOE WINXPOW (STOE & Cie GmbH, 2004)'
_computing_data_reduction 'DASH (David <i>et al.</i>, 2004)'
_computing_molecular_graphics 'MERCURY (Macrea <i>et al.</i>)'
_computing_structure_refinement 'TOPAS (Coelho, 2007)'
_computing_structure_solution 'DASH (David <i>et al.</i>, 2004)'
_diffrn_ambient_temperature 298
_diffrn_detector_type 'lin psd'
_diffrn_measurement_device_type 'STOE Stadi-P'
_diffrn_radiation_monochromator 'primary focussing, Ge 111'
_diffrn_radiation_source 'X-ray tube'
_diffrn_radiation_type 'Cu K\a~1~'
_diffrn_radiation_wavelength 1.54060
_exptl_crystal_colour 'light yellow'
_exptl_crystal_density_diffrn 2.303
_pd_instr_location ' ?'
_pd_meas_2theta_range_max 80
_pd_meas_2theta_range_min 5
_pd_meas_scan_method step
_pd_proc_2theta_range_max 80
_pd_proc_2theta_range_min 5
_pd_proc_info_excluded_regions none
_pd_proc_ls_background_function 'Chebychev polynomial'
_pd_proc_ls_pref_orient_corr 'no correction'
_pd_proc_ls_profile_function
;
modified spherical harmonics(Coelho, 2007)
;
_pd_proc_ls_prof_R_factor 0.01695
_pd_proc_ls_prof_wR_expected 0.01696
_pd_proc_ls_prof_wR_factor 0.02147
_pd_spec_mounting
;
Specimen was sealed in a 0.7 mm diameter borosilicate glass capillary. 
;
_pd_spec_mount_mode transmission
_pd_spec_shape cylinder
_pd_spec_size_axial 12
_pd_spec_size_equat 0.7
_pd_spec_size_thick 0.7
_refine_ls_extinction_method none
_refine_ls_goodness_of_fit_all 1.266
_refine_ls_hydrogen_treatment mixed
_refine_ls_matrix_type fullcycle
_refine_ls_number_constraints 2
_refine_ls_number_parameters 90
_refine_ls_number_restraints 29
_refine_ls_R_I_factor 0.00944
_refine_ls_weighting_details w=1/\s(Y~obs~)^2^
_refine_ls_weighting_scheme sigma
_cod_data_source_file c8ce01568f8.cif
_cod_data_source_block MnBr2(3-cypy)1
_cod_depositor_comments 'Adding full bibliography for 7231797--7231808.cif.'
_cod_original_cell_volume 459.75(7)
_cod_original_sg_symbol_Hall 'P  2 c '
_cod_original_sg_symbol_H-M 'P  1 1 21'
_cod_original_formula_sum 'C6 H4 Br2 Mn N2 '
_cod_database_code 7231797

loop_
_symmetry_equiv_pos_as_xyz
'-x, -y, z+1/2'
'x, y, z'

loop_
_atom_site_label
_atom_site_type_symbol
_atom_site_symmetry_multiplicity
_atom_site_fract_x
_atom_site_fract_y
_atom_site_fract_z
_atom_site_occupancy
_atom_site_B_iso_or_equiv
_atom_site_U_iso_or_equiv
N1 N 0 0.0035(4) 0.2367(6) 0.9876(5) 1 2.95709 0.03745
Mn2 Mn 0 -0.0192(7) 0.3896(1) 0.8640(8) 1 2.95709 0.03745
C3 C 0 -0.0109(7) 0.3395(1) 1.0560(3) 1 2.95709 0.03745
C4 C 0 0.0375(6) 0.0488(1) 0.9882(3) 1 2.95709 0.03745
Br5 Br 0 -0.4893(8) 0.6061(6) 0.9268(1) 1 2.95709 0.03745
Br6 Br 0 0.4803(5) 0.1760(1) 0.8020(1) 1 2.95709 0.03745
H7 H 0 -0.0360(3) 0.4751(9) 1.0526(4) 1 3.548508 0.04494
C8 C 0 0.0062(1) 0.2493(1) 1.1301(1) 1 2.95709 0.03745
C9 C 0 0.0570(5) -0.0383(1) 1.0607(4) 1 2.95709 0.03745
H10 H 0 0.0458(5) -0.0248(6) 0.9376(8) 1 3.548508 0.04494
C11 C 0 -0.0092(7) 0.3452(9) 1.2044(6) 1 2.95709 0.03745
C12 C 0 0.0420(2) 0.0655(1) 1.1307(7) 1 2.95709 0.03745
H13 H 0 0.0830(7) -0.1735(7) 1.0605(9) 1 3.548508 0.04494
N14 N 0 -0.0198(9) 0.4283(9) 1.2651(1) 1 2.95709 0.03745
H15 H 0 0.0516(6) 0.0125(1) 1.1816(8) 1 3.548508 0.04494

loop_
_atom_type_symbol
_atom_type_description
_atom_type_scat_source
C C 'International Tables Vol C Table 6.1.1.4'
H H 'International Tables Vol C Table 6.1.1.4'
Mn Mn 'International Tables Vol C Table 6.1.1.4'
Br Br 'International Tables Vol C Table 6.1.1.4'
N N 'International Tables Vol C Table 6.1.1.4'

loop_
_geom_angle_atom_site_label_1
_geom_angle_atom_site_label_2
_geom_angle_atom_site_label_3
_geom_angle
Mn2 N1 C3 117.7596(5)
Mn2 N1 C4 119.0351(2)
C3 N1 C4 123.1672(7)
N1 Mn2 Br5 89.3718(2)
N1 Mn2 Br6 90.6917(1)
Br5 Mn2 Br6 178.0208(6)
N1 C3 H7 120.3388(1)
N1 C3 C8 118.0624(6)
H7 C3 C8 121.5948(2)
N1 C4 C9 118.5055(8)
N1 C4 H10 122.2992(1)
C9 C4 H10 119.2523(1)
C3 C8 C11 121.9025(1)
C3 C8 C12 118.8559(1)
C11 C8 C12 119.2547(6)
C4 C9 C12 118.6716(2)
C4 C9 H13 117.9667(6)
C12 C9 H13 123.3602(4)
C8 C12 C9 122.7449(8)
C8 C12 H15 115.2347(8)
C9 C12 H15 122.0099(4)
C8 C11 N14 178.4777(2)

loop_
_geom_bond_atom_site_label_1
_geom_bond_atom_site_label_2
_geom_bond_distance
N1 Mn2 2.3309(9)
N1 C3 1.3581(1)
N1 C4 1.3781(8)
Mn2 Br5 2.6716(2)
Mn2 Br6 2.7356(9)
C3 H7 0.9967(7)
C3 C8 1.3929(7)
C4 C9 1.3603(8)
C4 H10 0.9942(7)
C8 C11 1.4170(1)
C8 C12 1.3491(6)
C9 C12 1.3853(5)
C9 H13 0.9926(7)
C12 H15 0.9277(6)
C11 N14 1.1727(2)
